data_7216887
_publ_contact_author 'Professor J. S. Field'
_publ_section_title
;
 Novel diphenylphosphine derivatives of 2,2&#x2032;-bithiophene,
 2,2&#x2032;:5&#x2032;,2&#x2033;-terthiophene,
 2-(2&#x2032;-thienyl)pyridine and 2,6-di-2&#x2032;-thienylpyridine.
 Crystal structures of
 5,5&#x2032;-bis(diphenylphosphino)-2,2&#x2032;-bithiophene,
 diphenyl{5-[6&#x2032;-(diphenylphosphino)-2&#x2032;-pyridyl]-2-thienyl}phosphine
 and 2,6-bis[5&#x2032;-(diphenylphosphino)-2&#x2032;-thienyl]pyridine
;
_journal_issue 24
_journal_name_full 'Journal of the Chemical Society, Perkin Transactions 1'
_journal_page_first 3352
_journal_paper_doi 10.1039/b107389n
_journal_year 2001
_chemical_formula_moiety {P(C6H5)2}2(C8H4S2)
_chemical_formula_sum 'C32 H24 P2 S2'
_chemical_formula_weight 534.57
_chemical_melting_point 464.15
_chemical_name_systematic
;
5,5'-bis(diphenylphosphino)-2,2'-bithiophene
;
_space_group_IT_number 14
_symmetry_cell_setting monoclinic
_symmetry_space_group_name_Hall '-P 2ybc'
_symmetry_space_group_name_H-M 'P 1 21/c 1'
_atom_sites_solution_hydrogens geom
_atom_sites_solution_primary direct
_atom_sites_solution_secondary difmap
_audit_creation_method SHELXL-97
_cell_angle_alpha 90.00
_cell_angle_beta 117.93(2)
_cell_angle_gamma 90.00
_cell_formula_units_Z 2
_cell_length_a 8.954(2)
_cell_length_b 19.678(3)
_cell_length_c 8.877(2)
_cell_measurement_reflns_used 25
_cell_measurement_temperature 293(2)
_cell_measurement_theta_max 12
_cell_measurement_theta_min 2
_cell_volume 1381.9(5)
_computing_cell_refinement 'CELDIM, CAD4'
_computing_data_collection 'Nonius CAD4'
_computing_data_reduction 'XCAD (McArdle, 2000)'
_computing_molecular_graphics 'OSCAIL (McArdle 2000)'
_computing_publication_material 'ORTEP 3 (Farrugia, 2000)'
_computing_structure_refinement 'SHELXL-97 (Sheldrick, 1997)'
_computing_structure_solution 'SHELXS-86 (Sheldrick, 1986)'
_diffrn_ambient_temperature 293(2)
_diffrn_measured_fraction_theta_full 1.000
_diffrn_measured_fraction_theta_max 1.000
_diffrn_measurement_device_type 'Nonius CAD4'
_diffrn_measurement_method 'omega-2theta scans'
_diffrn_radiation_monochromator graphite
_diffrn_radiation_source 'fine-focus sealed tube'
_diffrn_radiation_type MoK\a
_diffrn_radiation_wavelength 0.71069
_diffrn_reflns_av_R_equivalents 0.0165
_diffrn_reflns_av_sigmaI/netI 0.0208
_diffrn_reflns_limit_h_max 9
_diffrn_reflns_limit_h_min -9
_diffrn_reflns_limit_k_max 21
_diffrn_reflns_limit_k_min -1
_diffrn_reflns_limit_l_max 9
_diffrn_reflns_limit_l_min -1
_diffrn_reflns_number 2508
_diffrn_reflns_theta_full 22.97
_diffrn_reflns_theta_max 22.97
_diffrn_reflns_theta_min 2.07
_diffrn_standards_decay_% 0%
_diffrn_standards_interval_time '60 minutes'
_diffrn_standards_number 3
_exptl_absorpt_coefficient_mu 0.328
_exptl_absorpt_correction_T_max 0.99
_exptl_absorpt_correction_T_min 0.97
_exptl_absorpt_correction_type Semi-empirical
_exptl_absorpt_process_details
;
Walker, N. & Stuart, D (1983) Acta. Cryst. A39, 158-166
;
_exptl_crystal_colour 'light yellow'
_exptl_crystal_density_diffrn 1.285
_exptl_crystal_density_method 'not measured'
_exptl_crystal_description needle
_exptl_crystal_F_000 556
_exptl_crystal_preparation
;
Crystals grown from chloroform by slow evaporation
;
_exptl_crystal_size_max 0.36
_exptl_crystal_size_mid 0.21
_exptl_crystal_size_min 0.19
_refine_diff_density_max 0.453
_refine_diff_density_min -0.264
_refine_diff_density_rms 0.051
_refine_ls_extinction_method none
_refine_ls_goodness_of_fit_ref 1.103
_refine_ls_hydrogen_treatment mixed
_refine_ls_matrix_type full
_refine_ls_number_parameters 211
_refine_ls_number_reflns 1923
_refine_ls_number_restraints 0
_refine_ls_restrained_S_all 1.103
_refine_ls_R_factor_all 0.0516
_refine_ls_R_factor_gt 0.0411
_refine_ls_shift/su_max 0.001
_refine_ls_shift/su_mean 0.000
_refine_ls_structure_factor_coef Fsqd
_refine_ls_weighting_details 'calc w=1/[\s^2^(Fo^2^)+(0.0739P)^2^+0.6782P] where P=(Fo^2^+2Fc^2^)/3'
_refine_ls_weighting_scheme calc
_refine_ls_wR_factor_gt 0.1168
_refine_ls_wR_factor_ref 0.1298
_reflns_number_gt 1652
_reflns_number_total 1923
_reflns_threshold_expression >2sigma(I)
_cod_data_source_file b107389n.txt
_cod_data_source_block el01
_cod_depositor_comments
;
The following automatic conversions were performed:
'_atom_site_symetry_multiplicity' tag replaced with
'_atom_site_symmetry_multiplicity'.

Automatic conversion script
Id: cif_correct_tags 1440 2010-10-19 06:21:57Z saulius 

The following automatic conversions were performed:

'_chemical_melting_point' value '191 C' was changed to '464.15' - it
was converted from degrees Celsius(C) to Kelvins(K).

Automatic conversion script
Id: cif_fix_values 2281 2013-09-26 08:29:07Z andrius 
;
_cod_original_cell_volume 1381.9(6)
_cod_original_sg_symbol_H-M 'P 2(1)/c'
_cod_database_code 7216887

loop_
_symmetry_equiv_pos_as_xyz
'x, y, z'
'-x, y+1/2, -z+1/2'
'-x, -y, -z'
'x, -y-1/2, z-1/2'

loop_
_atom_site_label
_atom_site_type_symbol
_atom_site_fract_x
_atom_site_fract_y
_atom_site_fract_z
_atom_site_U_iso_or_equiv
_atom_site_adp_type
_atom_site_occupancy
_atom_site_symmetry_multiplicity
_atom_site_calc_flag
P1 P 0.32182(10) 0.67999(4) 0.05940(10) 0.0526(3) Uani 1 1 d
S1 S 0.47203(11) 0.54640(4) 0.26582(10) 0.0607(3) Uani 1 1 d
C1 C 0.3667(4) 0.62261(14) 0.2334(4) 0.0499(7) Uani 1 1 d
C2 C 0.3293(4) 0.63377(17) 0.3630(4) 0.0595(8) Uani 1 1 d
C3 C 0.3835(5) 0.58214(17) 0.4849(4) 0.0629(9) Uani 1 1 d
C4 C 0.4639(3) 0.53079(14) 0.4525(3) 0.0470(7) Uani 1 1 d
C5 C 0.5212(4) 0.67858(15) 0.0494(4) 0.0529(8) Uani 1 1 d
C6 C 0.6294(5) 0.7322(2) 0.1245(5) 0.0775(11) Uani 1 1 d
C7 C 0.7840(6) 0.7344(3) 0.1292(7) 0.0979(15) Uani 1 1 d
C8 C 0.8307(6) 0.6839(3) 0.0566(6) 0.0967(17) Uani 1 1 d
C9 C 0.7271(5) 0.6299(3) -0.0170(6) 0.0846(12) Uani 1 1 d
C10 C 0.5719(5) 0.6275(2) -0.0208(5) 0.0668(9) Uani 1 1 d
C11 C 0.1814(3) 0.63128(16) -0.1274(4) 0.0517(7) Uani 1 1 d
C12 C 0.1501(5) 0.6555(2) -0.2867(4) 0.0672(9) Uani 1 1 d
C13 C 0.0299(6) 0.6243(3) -0.4329(5) 0.0874(14) Uani 1 1 d
C14 C -0.0601(6) 0.5697(3) -0.4230(7) 0.1014(16) Uani 1 1 d
C15 C -0.0321(6) 0.5463(3) -0.2679(7) 0.1054(16) Uani 1 1 d
C16 C 0.0871(5) 0.5766(2) -0.1226(5) 0.0788(11) Uani 1 1 d
H1 H 0.263(4) 0.6742(17) 0.363(4) 0.067(9) Uiso 1 1 d
H2 H 0.358(5) 0.581(2) 0.573(5) 0.089(12) Uiso 1 1 d
H3 H 0.600(5) 0.764(2) 0.160(5) 0.075(13) Uiso 1 1 d
H4 H 0.857(6) 0.770(2) 0.177(5) 0.095(13) Uiso 1 1 d
H5 H 0.923(6) 0.686(2) 0.065(6) 0.091(14) Uiso 1 1 d
H6 H 0.761(5) 0.595(2) -0.056(5) 0.078(12) Uiso 1 1 d
H7 H 0.506(5) 0.5941(18) -0.060(5) 0.072(11) Uiso 1 1 d
H8 H 0.207(5) 0.6933(19) -0.293(5) 0.077(12) Uiso 1 1 d
H9 H 0.002(6) 0.641(2) -0.528(6) 0.104(16) Uiso 1 1 d
H10 H -0.149(6) 0.551(2) -0.525(7) 0.119(16) Uiso 1 1 d
H11 H -0.094(6) 0.504(3) -0.255(6) 0.130(17) Uiso 1 1 d
H12 H 0.112(5) 0.559(2) -0.019(6) 0.094(14) Uiso 1 1 d

loop_
_atom_site_aniso_label
_atom_site_aniso_U_11
_atom_site_aniso_U_22
_atom_site_aniso_U_33
_atom_site_aniso_U_23
_atom_site_aniso_U_13
_atom_site_aniso_U_12
P1 0.0600(5) 0.0508(5) 0.0531(5) 0.0024(3) 0.0317(4) 0.0040(4)
S1 0.0778(6) 0.0677(6) 0.0505(5) 0.0089(4) 0.0416(4) 0.0200(4)
C1 0.0558(17) 0.0514(17) 0.0488(16) -0.0014(13) 0.0299(14) 0.0000(13)
C2 0.077(2) 0.0571(19) 0.0570(19) -0.0009(15) 0.0419(17) 0.0123(16)
C3 0.087(2) 0.069(2) 0.0517(18) 0.0006(16) 0.0477(18) 0.0124(18)
C4 0.0466(15) 0.0593(17) 0.0383(15) -0.0026(12) 0.0226(13) -0.0039(13)
C5 0.0591(18) 0.0544(18) 0.0494(17) 0.0045(13) 0.0289(15) -0.0040(14)
C6 0.079(3) 0.075(3) 0.078(3) -0.010(2) 0.036(2) -0.016(2)
C7 0.077(3) 0.118(4) 0.097(3) -0.010(3) 0.040(3) -0.040(3)
C8 0.056(2) 0.152(5) 0.086(3) 0.020(3) 0.036(2) -0.009(3)
C9 0.068(2) 0.110(3) 0.090(3) 0.006(3) 0.049(2) 0.010(3)
C10 0.065(2) 0.070(2) 0.076(2) -0.0010(19) 0.0425(19) -0.0049(19)
C11 0.0442(16) 0.0610(18) 0.0524(18) 0.0024(14) 0.0248(14) 0.0074(13)
C12 0.071(2) 0.080(2) 0.056(2) 0.0074(18) 0.0337(18) 0.011(2)
C13 0.083(3) 0.130(4) 0.048(2) 0.002(2) 0.030(2) 0.029(3)
C14 0.063(3) 0.146(5) 0.081(3) -0.035(3) 0.022(2) -0.012(3)
C15 0.083(3) 0.139(4) 0.083(3) -0.023(3) 0.030(3) -0.044(3)
C16 0.072(2) 0.096(3) 0.063(2) -0.001(2) 0.027(2) -0.022(2)

loop_
_atom_type_symbol
_atom_type_description
_atom_type_scat_dispersion_real
_atom_type_scat_dispersion_imag
_atom_type_scat_source
C C 0.0033 0.0016 'International Tables Vol C Tables 4.2.6.8 and 6.1.1.4'
H H 0.0000 0.0000 'International Tables Vol C Tables 4.2.6.8 and 6.1.1.4'
S S 0.1246 0.1234 'International Tables Vol C Tables 4.2.6.8 and 6.1.1.4'
P P 0.1023 0.0942 'International Tables Vol C Tables 4.2.6.8 and 6.1.1.4'

loop_
_geom_angle_atom_site_label_1
_geom_angle_atom_site_label_2
_geom_angle_atom_site_label_3
_geom_angle
_geom_angle_site_symmetry_1
_geom_angle_site_symmetry_3
C1 P1 C11 103.50(14) . .
C1 P1 C5 101.61(13) . .
C11 P1 C5 102.84(14) . .
C4 S1 C1 92.83(14) . .
C2 C1 S1 109.4(2) . .
C2 C1 P1 125.5(2) . .
S1 C1 P1 125.04(17) . .
C1 C2 C3 113.9(3) . .
C4 C3 C2 114.0(3) . .
C3 C4 C4 129.9(3) . 3_666
C3 C4 S1 109.9(2) . .
C4 C4 S1 120.2(3) 3_666 .
C10 C5 C6 118.4(3) . .
C10 C5 P1 125.0(3) . .
C6 C5 P1 116.6(3) . .
C7 C6 C5 120.9(5) . .
C8 C7 C6 119.8(5) . .
C7 C8 C9 120.6(4) . .
C8 C9 C10 119.5(5) . .
C5 C10 C9 120.8(4) . .
C16 C11 C12 117.6(3) . .
C16 C11 P1 123.7(3) . .
C12 C11 P1 118.1(3) . .
C13 C12 C11 120.0(4) . .
C14 C13 C12 120.7(4) . .
C15 C14 C13 119.8(4) . .
C14 C15 C16 120.0(5) . .
C15 C16 C11 121.9(4) . .

loop_
_geom_bond_atom_site_label_1
_geom_bond_atom_site_label_2
_geom_bond_distance
_geom_bond_site_symmetry_2
P1 C1 1.800(3) .
P1 C11 1.816(3) .
P1 C5 1.828(3) .
S1 C4 1.720(3) .
S1 C1 1.722(3) .
C1 C2 1.358(4) .
C2 C3 1.395(5) .
C3 C4 1.347(4) .
C4 C4 1.445(6) 3_666
C5 C10 1.368(5) .
C5 C6 1.375(5) .
C6 C7 1.366(6) .
C7 C8 1.353(7) .
C8 C9 1.360(7) .
C9 C10 1.375(5) .
C11 C16 1.381(5) .
C11 C12 1.391(5) .
C12 C13 1.382(6) .
C13 C14 1.370(7) .
C14 C15 1.360(7) .
C15 C16 1.367(6) .
